data_7129744
loop_
_publ_author_name
'Zhong, Bingwen'
'Huang, Huilin'
'Jing, Xu'
'Duan, Chunying'

_publ_section_title
;
 Binuclear copper iodine cluster-based coordination sheets as
 photocatalysts for decarboxylative cyanation.
;
_journal_issue 24
_journal_name_full 'Chemical communications (Cambridge, England)'
_journal_page_first 3961
_journal_page_last 3964
_journal_paper_doi 10.1039/d2cc00547f
_journal_volume 58
_journal_year 2022
_chemical_formula_moiety 'C96 H84 Cu6 I6 N12, 2(O), C2 H3 N'
_chemical_formula_sum 'C98 H87 Cu6 I6 N13 O2'
_chemical_formula_weight 2621.44
_space_group_crystal_system triclinic
_space_group_IT_number 2
_space_group_name_Hall '-P 1'
_space_group_name_H-M_alt 'P -1'
_atom_sites_solution_hydrogens geom
_atom_sites_solution_primary iterative
_audit_creation_date 2021-12-12
_audit_creation_method
;
Olex2 1.2
(compiled 2018.05.29 svn.r3508 for OlexSys, GUI svn.r5506)
;
_audit_update_record
;
2022-01-19 deposited with the CCDC.	2022-02-22 downloaded from the CCDC.
;
_cell_angle_alpha 91.323(2)
_cell_angle_beta 97.137(3)
_cell_angle_gamma 114.728(2)
_cell_formula_units_Z 2
_cell_length_a 13.3961(9)
_cell_length_b 15.0316(9)
_cell_length_c 33.541(2)
_cell_measurement_reflns_used 9860
_cell_measurement_temperature 130(2)
_cell_measurement_theta_max 26.07
_cell_measurement_theta_min 2.68
_cell_volume 6066.0(7)
_computing_cell_refinement 'SAINT V8.40A (?, 2016)'
_computing_data_reduction 'SAINT V8.40A (?, 2016)'
_computing_molecular_graphics 'Olex2 (Dolomanov et al., 2009)'
_computing_publication_material 'Olex2 (Dolomanov et al., 2009)'
_computing_structure_refinement 'olex2.refine (Bourhis et al., 2015)'
_computing_structure_solution 'olex2.solve (Bourhis et al., 2015)'
_diffrn_ambient_temperature 130.0
_diffrn_measured_fraction_theta_full 0.998
_diffrn_measured_fraction_theta_max 0.998
_diffrn_measurement_device_type 'Bruker APEX-II CCD'
_diffrn_measurement_method '\f and \w scans'
_diffrn_radiation_type MoK\a
_diffrn_radiation_wavelength 0.71073
_diffrn_reflns_av_R_equivalents 0.0734
_diffrn_reflns_av_unetI/netI 0.0990
_diffrn_reflns_Laue_measured_fraction_full 0.998
_diffrn_reflns_Laue_measured_fraction_max 0.998
_diffrn_reflns_limit_h_max 15
_diffrn_reflns_limit_h_min -15
_diffrn_reflns_limit_k_max 17
_diffrn_reflns_limit_k_min -17
_diffrn_reflns_limit_l_max 39
_diffrn_reflns_limit_l_min -39
_diffrn_reflns_number 61580
_diffrn_reflns_point_group_measured_fraction_full 0.998
_diffrn_reflns_point_group_measured_fraction_max 0.998
_diffrn_reflns_theta_full 24.999
_diffrn_reflns_theta_max 24.999
_diffrn_reflns_theta_min 2.275
_diffrn_standards_number 0
_exptl_absorpt_coefficient_mu 2.603
_exptl_absorpt_correction_T_max 0.7456
_exptl_absorpt_correction_T_min 0.6666
_exptl_absorpt_correction_type none
_exptl_absorpt_process_details
;
 TWINABS-2012/1 (Bruker,2012) was used for absorption correction.
;
_exptl_crystal_colour Yellow
_exptl_crystal_density_diffrn 1.435
_exptl_crystal_description block
_exptl_crystal_F_000 2548
_exptl_crystal_size_max 0.02
_exptl_crystal_size_mid 0.02
_exptl_crystal_size_min 0.02
_refine_diff_density_max 3.183
_refine_diff_density_min -1.043
_refine_diff_density_rms 0.165
_refine_ls_extinction_method none
_refine_ls_goodness_of_fit_ref 0.975
_refine_ls_hydrogen_treatment constr
_refine_ls_matrix_type full
_refine_ls_number_parameters 1139
_refine_ls_number_reflns 21331
_refine_ls_number_restraints 12
_refine_ls_restrained_S_all 0.975
_refine_ls_R_factor_all 0.1011
_refine_ls_R_factor_gt 0.0627
_refine_ls_shift/su_max 0.003
_refine_ls_shift/su_mean 0.000
_refine_ls_structure_factor_coef Fsqd
_refine_ls_weighting_details 'w=1/[\s^2^(Fo^2^)+(0.0916P)^2^] where P=(Fo^2^+2Fc^2^)/3'
_refine_ls_weighting_scheme calc
_refine_ls_wR_factor_gt 0.1611
_refine_ls_wR_factor_ref 0.1778
_reflns_Friedel_coverage 0.000
_reflns_number_gt 13221
_reflns_number_total 21331
_reflns_threshold_expression 'I > 2\s(I)'
_cod_data_source_file d2cc00547f2.cif
_cod_data_source_block 1_a
_cod_depositor_comments 'Adding full bibliography for 7129743--7129744.cif.'
_cod_database_code 7129744
_shelx_shelxl_version_number 2018/3
_shelx_space_group_comment
;
The symmetry employed for this shelxl refinement is uniquely defined
by the following loop, which should always be used as a source of
symmetry information in preference to the above space-group names.
They are only intended as comments.
;
_exptl_absorpt_special_details Yellow
_olex2_refinement_description
;
1. Fixed Uiso
 At 1.2 times of:
  All C(H) groups
 At 1.5 times of:
  All C(H,H,H) groups
2. Uiso/Uaniso restraints and constraints
Uanis(C96) \\sim Ueq: with sigma of 0.01 and sigma for terminal atoms of 0.02
Uanis(C37) \\sim Ueq: with sigma of 0.001 and sigma for terminal atoms of 0.002
3.a Aromatic/amide H refined with riding coordinates:
 C6(H6), C14(H14), C18(H18), C22(H22), C24(H24), C26(H26), C32(H32), C40(H40),
 C54(H54), C70(H70), C72(H72), C74(H74), C80(H80), C84(H84), C86(H86), C88(H88),
  C90(H90), C92(H92), C98(H98), C13(H13), C57(H57), C59(H59), C61(H61),
 C31(H31), C63(H63), C2(H2), C67(H67), C17(H17), C69(H69), C71(H71), C9(H9),
 C73(H73), C75(H75), C19(H19), C77(H77), C39(H39), C79(H79), C5(H5), C81(H81),
 C85(H85), C11(H11), C89(H89), C45(H45), C91(H91), C23(H23), C93(H93), C47(H47),
  C95(H95)
3.b Idealised Me refined as rotating group:
 C44(H44A,H44B,H44C), C76(H76A,H76B,H76C), C49(H49A,H49B,H49C), C51(H51A,H51B,
 H51C), C55(H55A,H55B,H55C), C15(H15A,H15B,H15C), C37(H37A,H37B,H37C), C41(H41A,
 H41B,H41C), C83(H83A,H83B,H83C), C21(H21A,H21B,H21C), C43(H43A,H43B,H43C),
 C87(H87A,H87B,H87C), C97(H97A,H97B,H97C)
;
_olex2_submission_special_instructions 'No special instructions were received'

loop_
_space_group_symop_operation_xyz
'x, y, z'
'-x, -y, -z'

loop_
_atom_site_label
_atom_site_type_symbol
_atom_site_fract_x
_atom_site_fract_y
_atom_site_fract_z
_atom_site_U_iso_or_equiv
_atom_site_adp_type
_atom_site_occupancy
_atom_site_site_symmetry_order
_atom_site_calc_flag
_atom_site_refinement_flags_posn
_atom_site_refinement_flags_adp
_atom_site_refinement_flags_occupancy
_atom_site_disorder_assembly
_atom_site_disorder_group
I1 I 0.64111(5) 0.44240(4) 0.85886(2) 0.03037(15) Uani 1 1 d . . . . .
N1 N -0.7344(6) -0.7393(5) 0.24626(19) 0.0304(18) Uani 1 1 d . . . . .
I4 I -0.27348(5) 0.59280(4) 0.58214(2) 0.03401(16) Uani 1 1 d . . . . .
N4 N -0.2524(6) -0.3045(5) 0.48022(19) 0.0244(16) Uani 1 1 d . . . . .
I6 I 0.35494(5) 0.34450(5) 0.93042(2) 0.03531(17) Uani 1 1 d . . . . .
N6 N 0.3520(6) 0.2933(5) 0.8097(2) 0.0309(18) Uani 1 1 d . . . . .
I3 I 0.03005(6) 0.70148(5) 0.52059(2) 0.03843(17) Uani 1 1 d . . . . .
N8 N 1.0917(6) 1.1584(5) 1.1697(2) 0.0271(17) Uani 1 1 d . . . . .
I2 I 1.07896(5) 1.00012(4) 1.26235(2) 0.03712(17) Uani 1 1 d . . . . .
N10 N 0.6491(6) 1.3615(5) 0.96198(19) 0.0267(17) Uani 1 1 d . . . . .
I5 I 1.34481(6) 1.09257(5) 1.18343(2) 0.04301(18) Uani 1 1 d . . . . .
N12 N 0.3786(6) 0.4971(5) 0.8452(2) 0.0279(17) Uani 1 1 d . . . . .
Cu1 Cu 0.42858(9) 0.38855(7) 0.86180(3) 0.0266(3) Uani 1 1 d . . . . .
C1 C 0.3263(6) 0.9028(5) 0.8183(2) 0.0180(18) Uani 1 1 d . . . . .
Cu4 Cu -0.15324(9) -0.28049(7) 0.53368(3) 0.0266(3) Uani 1 1 d . . . . .
C4 C 1.0167(7) 1.2930(6) 1.1370(2) 0.023(2) Uani 1 1 d . . . . .
Cu6 Cu 0.53248(9) 1.32197(7) 0.91332(3) 0.0265(3) Uani 1 1 d . . . . .
O1 O 1.1929(15) 1.8252(9) 1.0511(4) 0.187(7) Uani 1 1 d . . . . .
Cu3 Cu 1.19113(9) 1.12216(8) 1.21353(3) 0.0290(3) Uani 1 1 d . . . . .
Cu2 Cu -0.77903(10) -0.03842(8) 0.22721(3) 0.0340(3) Uani 1 1 d . . . . .
Cu5 Cu -0.05691(10) 0.65019(8) 0.58702(3) 0.0324(3) Uani 1 1 d . . . . .
N13 N 0.4690(6) 1.1823(5) 0.8873(2) 0.0287(17) Uani 1 1 d . . . . .
N7 N -0.0301(7) 0.5309(6) 0.6049(2) 0.0362(19) Uani 1 1 d . . . . .
N2 N -0.0975(6) -0.1441(5) 0.5631(2) 0.0333(19) Uani 1 1 d . . . . .
N9 N 1.1468(7) 1.8249(5) 1.1930(2) 0.0344(19) Uani 1 1 d . . . . .
N5 N 0.0323(7) 0.7480(6) 0.6374(2) 0.037(2) Uani 1 1 d . . . . .
N11 N -0.6839(7) -0.0786(6) 0.2711(2) 0.038(2) Uani 1 1 d . . . . .
C6 C -0.2104(8) -0.2833(6) 0.4462(3) 0.031(2) Uani 1 1 d . . . . .
H6 H -0.132323 -0.259468 0.447025 0.038 Uiso 1 1 calc R . . . .
C8 C 0.2682(7) 0.8976(6) 0.7794(2) 0.0224(19) Uani 1 1 d . . . . .
C10 C 0.3762(7) 0.9989(6) 0.8427(2) 0.025(2) Uani 1 1 d . . . . .
C12 C 0.3237(7) 0.6511(6) 0.8212(2) 0.0220(19) Uani 1 1 d . . . . .
C14 C 0.2947(8) 0.5093(6) 0.8571(3) 0.032(2) Uani 1 1 d . . . . .
H14 H 0.251878 0.463779 0.874338 0.038 Uiso 1 1 calc R . . . .
C16 C 0.2961(7) 0.7327(6) 0.8079(2) 0.025(2) Uani 1 1 d . . . . .
C18 C 0.3420(8) 0.2850(6) 0.7373(2) 0.031(2) Uani 1 1 d . . . . .
H18 H 0.380788 0.294224 0.714827 0.037 Uiso 1 1 calc R . . . .
C20 C 0.0394(7) 0.1337(6) 0.6337(2) 0.0247(19) Uani 1 1 d . . . . .
C22 C 1.1051(7) 1.2802(6) 1.1239(2) 0.030(2) Uani 1 1 d . . . . .
H22 H 1.141525 1.317085 1.103238 0.036 Uiso 1 1 calc R . . . .
C24 C 0.8384(8) 1.4079(7) 0.9932(3) 0.037(2) Uani 1 1 d . . . . .
H24 H 0.913217 1.423344 0.990066 0.044 Uiso 1 1 calc R . . . .
C26 C 0.3999(7) 0.3059(6) 0.7769(2) 0.032(2) Uani 1 1 d . . . . .
H26 H 0.478536 0.330764 0.780198 0.039 Uiso 1 1 calc R . . . .
C28 C -0.3886(7) -0.3283(6) 0.4076(2) 0.028(2) Uani 1 1 d . . . . .
C30 C 1.0292(7) 1.4651(6) 1.1428(2) 0.026(2) Uani 1 1 d . . . . .
C32 C 0.7557(8) 1.3834(7) 0.9596(2) 0.040(3) Uani 1 1 d . . . . .
H32 H 0.776455 1.382163 0.933591 0.048 Uiso 1 1 calc R . . . .
C34 C -0.0087(7) 0.0374(6) 0.6082(2) 0.029(2) Uani 1 1 d . . . . .
C36 C 1.0564(7) 1.6406(6) 1.1498(2) 0.0242(19) Uani 1 1 d . . . . .
C38 C 0.2351(7) 0.7228(6) 0.7704(2) 0.0226(19) Uani 1 1 d . . . . .
C40 C 1.1388(8) 1.2138(7) 1.1412(2) 0.032(2) Uani 1 1 d . . . . .
H40 H 1.199946 1.206994 1.132215 0.038 Uiso 1 1 calc R . . . .
C42 C 0.3417(7) 0.8216(6) 0.8331(2) 0.0229(19) Uani 1 1 d . . . . .
C44 C 1.0961(8) 1.4776(6) 1.1841(2) 0.033(2) Uani 1 1 d . . . . .
H44A H 1.143959 1.547537 1.191442 0.049 Uiso 1 1 calc GR . . . .
H44B H 1.142167 1.441412 1.183635 0.049 Uiso 1 1 calc GR . . . .
H44C H 1.045516 1.452081 1.204070 0.049 Uiso 1 1 calc GR . . . .
C46 C -0.4658(7) -0.3452(6) 0.3692(2) 0.0244(19) Uani 1 1 d . . . . .
C48 C 1.0082(7) 1.5399(5) 1.1269(2) 0.0232(19) Uani 1 1 d . . . . .
C50 C -0.6379(7) -0.5538(6) 0.2882(2) 0.030(2) Uani 1 1 d . . . . .
C52 C 0.2218(7) 0.8069(5) 0.7567(2) 0.0212(18) Uani 1 1 d . . . . .
C54 C 1.0036(8) 1.1691(7) 1.1816(3) 0.035(2) Uani 1 1 d . . . . .
H54 H 0.967402 1.130530 1.201937 0.042 Uiso 1 1 calc R . . . .
C56 C 0.1193(7) 0.1486(6) 0.6675(2) 0.027(2) Uani 1 1 d . . . . .
C58 C 0.9844(7) 1.3710(6) 1.1205(2) 0.027(2) Uani 1 1 d . . . . .
C60 C 0.1583(7) 0.2371(6) 0.6917(2) 0.026(2) Uani 1 1 d . . . . .
C62 C 0.0014(7) 0.2054(6) 0.6229(2) 0.027(2) Uani 1 1 d . . . . .
C64 C 0.2291(7) 0.2514(6) 0.7319(2) 0.024(2) Uani 1 1 d . . . . .
C66 C -0.5878(7) -0.4538(6) 0.3122(2) 0.028(2) Uani 1 1 d . . . . .
C68 C -0.6232(7) -0.3817(6) 0.3000(2) 0.029(2) Uani 1 1 d . . . . .
C70 C -0.6297(8) -0.5637(7) 0.2482(3) 0.041(3) Uani 1 1 d . . . . .
H70 H -0.592022 -0.507789 0.234242 0.049 Uiso 1 1 calc R . . . .
C72 C 0.9649(7) 1.2339(6) 1.1650(3) 0.031(2) Uani 1 1 d . . . . .
H72 H 0.901165 1.237198 1.173357 0.038 Uiso 1 1 calc R . . . .
C74 C 1.1341(8) 1.7221(7) 1.1358(3) 0.038(2) Uani 1 1 d . . . . .
H74 H 1.157677 1.716872 1.110682 0.046 Uiso 1 1 calc R . . . .
C76 C -0.0884(8) 0.1870(6) 0.5884(3) 0.037(2) Uani 1 1 d . . . . .
H76A H -0.156414 0.179948 0.598778 0.055 Uiso 1 1 calc GR . . . .
H76B H -0.102532 0.126554 0.572360 0.055 Uiso 1 1 calc GR . . . .
H76C H -0.065440 0.242385 0.571526 0.055 Uiso 1 1 calc GR . . . .
C78 C 0.9404(7) 1.5238(6) 1.0883(2) 0.026(2) Uani 1 1 d . . . . .
C80 C 1.0718(9) 1.7471(7) 1.2071(3) 0.040(3) Uani 1 1 d . . . . .
H80 H 1.050161 1.754797 1.232439 0.048 Uiso 1 1 calc R . . . .
C82 C 0.8085(8) 1.4090(6) 1.0305(2) 0.031(2) Uani 1 1 d . . . . .
C84 C 1.0233(8) 1.6537(7) 1.1860(3) 0.038(2) Uani 1 1 d . . . . .
H84 H 0.968054 1.599915 1.196470 0.046 Uiso 1 1 calc R . . . .
C86 C 0.6241(8) 1.3642(8) 0.9994(3) 0.044(3) Uani 1 1 d . . . . .
H86 H 0.549512 1.350649 1.002166 0.053 Uiso 1 1 calc R . . . .
C88 C 0.2403(8) 0.2527(7) 0.8041(3) 0.040(2) Uani 1 1 d . . . . .
H88 H 0.203105 0.238126 0.827068 0.048 Uiso 1 1 calc R . . . .
C90 C 0.3638(9) 1.1178(7) 0.8864(3) 0.047(3) Uani 1 1 d . . . . .
H90 H 0.319091 1.135595 0.901825 0.056 Uiso 1 1 calc R . . . .
C92 C -0.2749(7) -0.2942(6) 0.4096(2) 0.030(2) Uani 1 1 d . . . . .
H92 H -0.241385 -0.278317 0.385806 0.037 Uiso 1 1 calc R . . . .
C94 C -0.6067(7) -0.2093(7) 0.3071(3) 0.031(2) Uani 1 1 d . . . . .
C96 C -0.4979(7) -0.2702(6) 0.3566(2) 0.027(2) Uani 1 1 d . U . . .
C98 C -0.0141(8) 0.7447(7) 0.6705(3) 0.042(3) Uani 1 1 d . . . . .
H98 H -0.092082 0.724570 0.667700 0.050 Uiso 1 1 calc R . . . .
C49 C 0.1851(9) 0.6261(6) 0.7442(3) 0.043(3) Uani 1 1 d . . . . .
H49A H 0.110341 0.613896 0.731162 0.065 Uiso 1 1 calc GR . . . .
H49B H 0.180609 0.572467 0.761007 0.065 Uiso 1 1 calc GR . . . .
H49C H 0.231953 0.629542 0.723521 0.065 Uiso 1 1 calc GR . . . .
C25 C 0.1552(7) 0.7951(6) 0.7144(3) 0.028(2) Uani 1 1 d . . . . .
C51 C 0.1591(8) 0.0711(6) 0.6768(3) 0.035(2) Uani 1 1 d . . . . .
H51A H 0.235712 0.101909 0.690733 0.053 Uiso 1 1 calc GR . . . .
H51B H 0.156282 0.035061 0.651615 0.053 Uiso 1 1 calc GR . . . .
H51C H 0.111321 0.025386 0.694070 0.053 Uiso 1 1 calc GR . . . .
C13 C 0.0459(9) 0.7690(7) 0.7082(3) 0.044(3) Uani 1 1 d . . . . .
H13 H 0.008776 0.767213 0.730711 0.052 Uiso 1 1 calc R . . . .
C53 C 0.9153(7) 1.3540(6) 1.0840(2) 0.026(2) Uani 1 1 d . . . . .
C27 C -0.5072(7) -0.4359(6) 0.3461(2) 0.030(2) Uani 1 1 d . . . . .
C55 C 0.4034(8) 0.8279(6) 0.8746(2) 0.035(2) Uani 1 1 d . . . . .
H55A H 0.358569 0.772648 0.889082 0.053 Uiso 1 1 calc GR . . . .
H55B H 0.417273 0.889879 0.889444 0.053 Uiso 1 1 calc GR . . . .
H55C H 0.474311 0.825352 0.872247 0.053 Uiso 1 1 calc GR . . . .
C7 C -0.5765(7) -0.2907(6) 0.3221(2) 0.029(2) Uani 1 1 d . . . . .
C57 C -0.6774(8) -0.6569(6) 0.2287(3) 0.042(3) Uani 1 1 d . . . . .
H57 H -0.669613 -0.663394 0.201111 0.050 Uiso 1 1 calc R . . . .
C29 C 0.0221(8) 0.3780(6) 0.6321(3) 0.034(2) Uani 1 1 d . . . . .
C59 C 0.1762(8) 0.2311(6) 0.7657(3) 0.035(2) Uani 1 1 d . . . . .
H59 H 0.097410 0.202806 0.762897 0.042 Uiso 1 1 calc R . . . .
C15 C 0.2590(8) 0.9871(6) 0.7634(3) 0.037(3) Uani 1 1 d . . . . .
H15A H 0.299832 1.006241 0.740405 0.055 Uiso 1 1 calc GR . . . .
H15B H 0.290544 1.041260 0.784665 0.055 Uiso 1 1 calc GR . . . .
H15C H 0.180621 0.972053 0.754738 0.055 Uiso 1 1 calc GR . . . .
C61 C 0.6999(8) 1.3853(8) 1.0342(3) 0.044(3) Uani 1 1 d . . . . .
H61 H 0.677185 1.383508 1.060022 0.053 Uiso 1 1 calc R . . . .
C31 C -0.0722(10) 0.4827(8) 0.6354(3) 0.050(3) Uani 1 1 d . . . . .
H31 H -0.122523 0.499727 0.647811 0.060 Uiso 1 1 calc R . . . .
C63 C -0.3618(8) -0.3385(7) 0.4783(3) 0.042(3) Uani 1 1 d . . . . .
H63 H -0.392874 -0.354044 0.502568 0.050 Uiso 1 1 calc R . . . .
C2 C 0.3160(8) 1.0294(7) 0.8653(3) 0.043(3) Uani 1 1 d . . . . .
H2 H 0.240077 0.987710 0.866073 0.051 Uiso 1 1 calc R . . . .
C65 C 0.8939(7) 1.4317(6) 1.0687(2) 0.025(2) Uani 1 1 d . . . . .
C33 C 0.1279(7) 0.3122(6) 0.6809(2) 0.032(2) Uani 1 1 d . . . . .
C67 C 0.2653(8) 0.5836(6) 0.8463(3) 0.033(2) Uani 1 1 d . . . . .
H67 H 0.204133 0.588384 0.856199 0.039 Uiso 1 1 calc R . . . .
C17 C -0.1457(9) -0.1289(7) 0.5929(3) 0.048(3) Uani 1 1 d . . . . .
H17 H -0.211844 -0.181228 0.598440 0.057 Uiso 1 1 calc R . . . .
C69 C 0.0399(9) 0.0196(6) 0.5767(3) 0.044(3) Uani 1 1 d . . . . .
H69 H 0.106054 0.070034 0.570164 0.053 Uiso 1 1 calc R . . . .
C35 C 0.0505(7) 0.2961(6) 0.6459(2) 0.030(2) Uani 1 1 d . . . . .
C71 C -0.7254(9) -0.1261(7) 0.3018(3) 0.044(3) Uani 1 1 d . . . . .
H71 H -0.783353 -0.115902 0.311909 0.052 Uiso 1 1 calc R . . . .
C9 C -0.1049(9) -0.0403(7) 0.6169(3) 0.048(3) Uani 1 1 d . . . . .
H9 H -0.141385 -0.032928 0.638433 0.058 Uiso 1 1 calc R . . . .
C73 C -0.4326(8) -0.3524(7) 0.4427(3) 0.039(2) Uani 1 1 d . . . . .
H73 H -0.510614 -0.378253 0.442612 0.047 Uiso 1 1 calc R . . . .
C37 C -0.7135(8) -0.4020(7) 0.2645(3) 0.040(2) Uani 1 1 d . U . . .
H37A H -0.679827 -0.383465 0.239930 0.060 Uiso 1 1 calc GR . . . .
H37B H -0.755268 -0.363555 0.269204 0.060 Uiso 1 1 calc GR . . . .
H37C H -0.763835 -0.472162 0.261534 0.060 Uiso 1 1 calc GR . . . .
C75 C 1.1775(8) 1.8106(7) 1.1580(3) 0.041(3) Uani 1 1 d . . . . .
H75 H 1.232699 1.865204 1.147866 0.050 Uiso 1 1 calc R . . . .
C19 C -0.0467(9) 0.4076(7) 0.6506(3) 0.046(3) Uani 1 1 d . . . . .
H19 H -0.076626 0.377052 0.673564 0.056 Uiso 1 1 calc R . . . .
C77 C 0.4366(10) 0.5618(8) 0.8216(4) 0.059(3) Uani 1 1 d . . . . .
H77 H 0.499336 0.556806 0.813131 0.070 Uiso 1 1 calc R . . . .
C39 C -0.6875(9) -0.1915(7) 0.3204(3) 0.042(3) Uani 1 1 d . . . . .
H39 H -0.719515 -0.223609 0.342790 0.050 Uiso 1 1 calc R . . . .
C79 C -0.7452(8) -0.7253(7) 0.2847(3) 0.043(3) Uani 1 1 d . . . . .
H79 H -0.790101 -0.781218 0.297275 0.052 Uiso 1 1 calc R . . . .
C5 C -0.6968(8) -0.6372(7) 0.3073(3) 0.041(3) Uani 1 1 d . . . . .
H5 H -0.703104 -0.632877 0.335091 0.050 Uiso 1 1 calc R . . . .
C81 C 0.4091(9) 0.6382(7) 0.8083(3) 0.050(3) Uani 1 1 d . . . . .
H81 H 0.450981 0.681213 0.790172 0.061 Uiso 1 1 calc R . . . .
C41 C 0.9201(8) 1.6061(6) 1.0703(3) 0.038(2) Uani 1 1 d . . . . .
H41A H 0.984444 1.647747 1.057822 0.057 Uiso 1 1 calc GR . . . .
H41B H 0.908920 1.645507 1.091537 0.057 Uiso 1 1 calc GR . . . .
H41C H 0.853766 1.579035 1.049843 0.057 Uiso 1 1 calc GR . . . .
C83 C 0.8670(8) 1.2538(6) 1.0611(3) 0.035(2) Uani 1 1 d . . . . .
H83A H 0.819228 1.204646 1.077295 0.053 Uiso 1 1 calc GR . . . .
H83B H 0.927430 1.236989 1.055514 0.053 Uiso 1 1 calc GR . . . .
H83C H 0.823088 1.254803 1.035599 0.053 Uiso 1 1 calc GR . . . .
C21 C -0.4504(8) -0.1737(6) 0.3816(3) 0.038(3) Uani 1 1 d . . . . .
H21A H -0.481865 -0.130661 0.369462 0.056 Uiso 1 1 calc GR . . . .
H21B H -0.369466 -0.142621 0.382723 0.056 Uiso 1 1 calc GR . . . .
H21C H -0.468856 -0.184829 0.408976 0.056 Uiso 1 1 calc GR . . . .
C85 C -0.0061(9) -0.0694(7) 0.5552(3) 0.041(3) Uani 1 1 d . . . . .
H85 H 0.028657 -0.078784 0.533439 0.049 Uiso 1 1 calc R . . . .
C43 C -0.4623(7) -0.5092(6) 0.3581(3) 0.034(2) Uani 1 1 d . . . . .
H43A H -0.384465 -0.474343 0.370553 0.051 Uiso 1 1 calc GR . . . .
H43B H -0.467209 -0.550243 0.334170 0.051 Uiso 1 1 calc GR . . . .
H43C H -0.505872 -0.550744 0.377464 0.051 Uiso 1 1 calc GR . . . .
C87 C 0.1808(9) 0.4128(7) 0.7055(3) 0.053(3) Uani 1 1 d . . . . .
H87A H 0.143878 0.408787 0.729312 0.079 Uiso 1 1 calc GR . . . .
H87B H 0.172206 0.462473 0.688833 0.079 Uiso 1 1 calc GR . . . .
H87C H 0.259991 0.431026 0.714111 0.079 Uiso 1 1 calc GR . . . .
C11 C 0.1445(8) 0.7829(7) 0.6431(3) 0.045(3) Uani 1 1 d . . . . .
H11 H 0.181929 0.791411 0.620199 0.055 Uiso 1 1 calc R . . . .
C89 C 0.4857(8) 1.0633(7) 0.8441(3) 0.044(3) Uani 1 1 d . . . . .
H89 H 0.532709 1.044778 0.830285 0.052 Uiso 1 1 calc R . . . .
C45 C 0.5291(8) 1.1551(7) 0.8654(3) 0.051(3) Uani 1 1 d . . . . .
H45 H 0.603836 1.199596 0.864269 0.061 Uiso 1 1 calc R . . . .
C91 C -0.5958(9) -0.0902(8) 0.2595(3) 0.053(3) Uani 1 1 d . . . . .
H91 H -0.560268 -0.053161 0.238734 0.064 Uiso 1 1 calc R . . . .
C23 C 0.2052(9) 0.8063(7) 0.6807(3) 0.045(3) Uani 1 1 d . . . . .
H23 H 0.283815 0.830804 0.683497 0.054 Uiso 1 1 calc R . . . .
C93 C 0.0354(11) 0.5037(9) 0.5879(3) 0.065(4) Uani 1 1 d . . . . .
H93 H 0.066620 0.537461 0.565716 0.078 Uiso 1 1 calc R . . . .
C47 C 0.0632(10) 0.4267(8) 0.6003(3) 0.060(3) Uani 1 1 d . . . . .
H47 H 0.110795 0.409290 0.586358 0.072 Uiso 1 1 calc R . . . .
C95 C -0.5563(9) -0.1537(7) 0.2769(3) 0.047(3) Uani 1 1 d . . . . .
H95 H -0.494344 -0.159255 0.268060 0.056 Uiso 1 1 calc R . . . .
C3 C 0.9581(15) 0.9776(13) 1.0904(6) 0.114(7) Uani 1 1 d . . . . .
N3 N 0.9045(12) 1.0168(10) 1.0747(4) 0.114(5) Uani 1 1 d . . . . .
C97 C 1.0084(19) 0.9296(16) 1.1136(7) 0.242(17) Uani 1 1 d . . . . .
H97A H 1.036719 0.895084 1.096244 0.364 Uiso 1 1 calc GR . . . .
H97B H 0.954160 0.882062 1.128537 0.364 Uiso 1 1 calc GR . . . .
H97C H 1.070088 0.977455 1.132723 0.364 Uiso 1 1 calc GR . . . .
O2 O -0.2858(12) 0.3173(12) 0.5475(6) 0.247(10) Uani 1 1 d . . . . .

loop_
_atom_site_aniso_label
_atom_site_aniso_U_11
_atom_site_aniso_U_22
_atom_site_aniso_U_33
_atom_site_aniso_U_23
_atom_site_aniso_U_13
_atom_site_aniso_U_12
I1 0.0301(3) 0.0378(3) 0.0227(3) 0.0016(2) -0.0014(2) 0.0155(3)
N1 0.037(5) 0.042(5) 0.014(4) -0.007(3) -0.005(3) 0.022(4)
I4 0.0373(4) 0.0365(3) 0.0243(3) 0.0016(2) -0.0012(3) 0.0135(3)
N4 0.032(4) 0.025(4) 0.017(4) 0.000(3) -0.003(3) 0.015(3)
I6 0.0470(4) 0.0517(4) 0.0226(3) 0.0060(3) 0.0042(3) 0.0359(3)
N6 0.042(5) 0.036(4) 0.015(4) -0.005(3) -0.002(3) 0.018(4)
I3 0.0467(4) 0.0549(4) 0.0269(3) 0.0104(3) 0.0036(3) 0.0345(3)
N8 0.030(4) 0.027(4) 0.024(4) -0.004(3) -0.006(3) 0.015(3)
I2 0.0428(4) 0.0341(3) 0.0396(4) 0.0067(3) 0.0134(3) 0.0191(3)
N10 0.029(4) 0.038(4) 0.018(4) -0.008(3) -0.009(3) 0.022(4)
I5 0.0494(4) 0.0426(4) 0.0521(4) 0.0090(3) 0.0199(3) 0.0305(3)
N12 0.037(5) 0.035(4) 0.024(4) 0.009(3) 0.001(3) 0.028(4)
Cu1 0.0358(6) 0.0293(6) 0.0185(5) -0.0006(4) -0.0064(5) 0.0205(5)
C1 0.023(4) 0.010(4) 0.019(4) -0.001(3) -0.006(3) 0.007(3)
Cu4 0.0348(6) 0.0263(6) 0.0160(5) -0.0047(4) -0.0117(5) 0.0148(5)
C4 0.026(5) 0.020(4) 0.023(5) -0.003(3) -0.012(4) 0.014(4)
Cu6 0.0326(6) 0.0272(6) 0.0197(5) -0.0052(4) -0.0101(5) 0.0167(5)
O1 0.31(2) 0.141(12) 0.109(10) 0.026(8) 0.095(12) 0.080(13)
Cu3 0.0349(7) 0.0300(6) 0.0265(6) -0.0016(4) -0.0032(5) 0.0205(5)
Cu2 0.0448(7) 0.0323(6) 0.0324(6) -0.0026(5) -0.0028(5) 0.0262(6)
Cu5 0.0449(7) 0.0360(6) 0.0209(6) 0.0025(5) -0.0086(5) 0.0253(6)
N13 0.024(4) 0.024(4) 0.031(4) -0.003(3) -0.006(3) 0.007(3)
N7 0.053(6) 0.044(5) 0.026(4) 0.009(4) 0.013(4) 0.032(4)
N2 0.038(5) 0.043(5) 0.022(4) -0.003(3) -0.004(3) 0.023(4)
N9 0.048(5) 0.030(4) 0.032(4) -0.004(3) -0.001(4) 0.026(4)
N5 0.044(5) 0.051(5) 0.023(4) 0.002(4) -0.011(4) 0.030(4)
N11 0.042(5) 0.046(5) 0.025(4) 0.003(4) -0.010(4) 0.023(4)
C6 0.033(5) 0.036(5) 0.029(5) 0.002(4) -0.003(4) 0.019(4)
C8 0.029(5) 0.020(4) 0.019(4) 0.009(3) 0.002(4) 0.011(4)
C10 0.032(5) 0.018(4) 0.021(4) -0.002(3) -0.007(4) 0.010(4)
C12 0.032(5) 0.022(4) 0.014(4) 0.005(3) 0.000(4) 0.014(4)
C14 0.041(6) 0.033(5) 0.027(5) 0.011(4) 0.006(4) 0.019(5)
C16 0.037(5) 0.019(4) 0.021(4) -0.004(3) -0.003(4) 0.017(4)
C18 0.041(6) 0.035(5) 0.020(5) 0.000(4) 0.000(4) 0.020(5)
C20 0.033(5) 0.022(4) 0.019(4) 0.008(3) -0.001(4) 0.012(4)
C22 0.036(6) 0.037(5) 0.022(5) 0.002(4) 0.000(4) 0.020(5)
C24 0.033(6) 0.044(6) 0.031(5) -0.009(4) -0.015(4) 0.020(5)
C26 0.026(5) 0.041(6) 0.024(5) -0.009(4) -0.015(4) 0.015(4)
C28 0.024(5) 0.031(5) 0.024(5) -0.010(4) -0.010(4) 0.009(4)
C30 0.025(5) 0.034(5) 0.018(4) -0.003(4) -0.006(4) 0.014(4)
C32 0.047(6) 0.075(7) 0.014(5) -0.012(4) -0.004(4) 0.045(6)
C34 0.033(5) 0.026(5) 0.024(5) -0.004(4) -0.007(4) 0.013(4)
C36 0.033(5) 0.023(5) 0.021(4) 0.002(3) -0.006(4) 0.018(4)
C38 0.024(5) 0.023(4) 0.019(4) 0.000(3) -0.002(3) 0.010(4)
C40 0.036(6) 0.047(6) 0.024(5) 0.008(4) 0.006(4) 0.028(5)
C42 0.024(5) 0.027(5) 0.018(4) -0.001(3) 0.001(3) 0.012(4)
C44 0.048(6) 0.038(5) 0.015(4) 0.007(4) -0.004(4) 0.024(5)
C46 0.022(5) 0.034(5) 0.016(4) -0.004(4) -0.004(3) 0.014(4)
C48 0.026(5) 0.017(4) 0.022(4) -0.002(3) -0.012(4) 0.009(4)
C50 0.026(5) 0.040(5) 0.020(5) -0.007(4) -0.010(4) 0.015(4)
C52 0.026(5) 0.020(4) 0.015(4) -0.003(3) -0.002(3) 0.008(4)
C54 0.034(6) 0.048(6) 0.023(5) -0.003(4) -0.006(4) 0.020(5)
C56 0.032(5) 0.021(4) 0.030(5) 0.004(4) -0.003(4) 0.014(4)
C58 0.033(5) 0.031(5) 0.021(5) 0.002(4) -0.005(4) 0.019(4)
C60 0.037(5) 0.021(4) 0.023(5) 0.004(3) -0.001(4) 0.017(4)
C62 0.040(6) 0.027(5) 0.015(4) 0.004(3) -0.006(4) 0.017(4)
C64 0.035(5) 0.020(4) 0.013(4) -0.010(3) -0.010(4) 0.011(4)
C66 0.037(5) 0.038(5) 0.013(4) -0.003(4) -0.004(4) 0.021(4)
C68 0.031(5) 0.031(5) 0.023(5) -0.009(4) -0.008(4) 0.014(4)
C70 0.040(6) 0.040(6) 0.029(5) -0.009(4) 0.002(4) 0.005(5)
C72 0.033(5) 0.035(5) 0.032(5) 0.001(4) -0.008(4) 0.024(4)
C74 0.050(6) 0.042(6) 0.026(5) -0.008(4) -0.001(5) 0.025(5)
C76 0.045(6) 0.032(5) 0.034(5) -0.006(4) -0.017(5) 0.024(5)
C78 0.029(5) 0.029(5) 0.024(5) 0.005(4) 0.004(4) 0.016(4)
C80 0.059(7) 0.032(6) 0.026(5) -0.003(4) -0.001(5) 0.017(5)
C82 0.042(6) 0.031(5) 0.018(5) 0.002(4) -0.012(4) 0.019(4)
C84 0.045(6) 0.035(5) 0.030(5) -0.004(4) -0.006(5) 0.016(5)
C86 0.025(5) 0.077(8) 0.024(5) 0.011(5) -0.004(4) 0.017(5)
C88 0.046(6) 0.045(6) 0.021(5) 0.002(4) -0.003(4) 0.015(5)
C90 0.046(7) 0.035(6) 0.053(7) -0.014(5) 0.013(5) 0.011(5)
C92 0.032(5) 0.033(5) 0.019(5) 0.007(4) -0.002(4) 0.007(4)
C94 0.029(5) 0.048(6) 0.025(5) -0.004(4) -0.006(4) 0.027(5)
C96 0.029(4) 0.029(4) 0.015(4) -0.004(3) -0.014(3) 0.008(4)
C98 0.035(6) 0.066(7) 0.026(5) -0.015(5) -0.011(4) 0.029(5)
C49 0.062(7) 0.027(5) 0.033(6) -0.005(4) -0.016(5) 0.018(5)
C25 0.038(6) 0.018(4) 0.033(5) -0.002(4) -0.010(4) 0.020(4)
C51 0.044(6) 0.032(5) 0.038(5) -0.001(4) -0.011(4) 0.028(5)
C13 0.049(7) 0.067(7) 0.015(5) -0.006(4) -0.002(4) 0.028(6)
C53 0.030(5) 0.028(5) 0.015(4) -0.006(3) -0.011(4) 0.011(4)
C27 0.036(5) 0.028(5) 0.022(5) -0.007(4) -0.018(4) 0.015(4)
C55 0.055(6) 0.038(5) 0.018(5) -0.005(4) -0.014(4) 0.030(5)
C7 0.030(5) 0.032(5) 0.029(5) -0.001(4) -0.002(4) 0.019(4)
C57 0.042(6) 0.029(5) 0.040(6) 0.001(4) 0.017(5) -0.002(5)
C29 0.055(6) 0.024(5) 0.026(5) 0.000(4) -0.008(4) 0.025(5)
C59 0.032(5) 0.040(6) 0.027(5) -0.003(4) -0.011(4) 0.011(4)
C15 0.054(6) 0.027(5) 0.029(5) -0.002(4) -0.020(5) 0.024(5)
C61 0.035(6) 0.083(8) 0.018(5) 0.000(5) -0.007(4) 0.031(6)
C31 0.075(8) 0.059(7) 0.047(7) 0.022(5) 0.018(6) 0.054(7)
C63 0.041(6) 0.053(6) 0.028(5) -0.007(4) -0.010(5) 0.020(5)
C2 0.035(6) 0.030(5) 0.058(7) -0.012(5) 0.010(5) 0.008(5)
C65 0.030(5) 0.025(5) 0.022(5) 0.000(4) -0.010(4) 0.017(4)
C33 0.037(6) 0.034(5) 0.018(4) -0.007(4) -0.008(4) 0.013(4)
C67 0.038(6) 0.042(6) 0.033(5) 0.006(4) 0.006(4) 0.032(5)
C17 0.054(7) 0.031(6) 0.053(7) -0.001(5) 0.014(6) 0.012(5)
C69 0.054(7) 0.023(5) 0.047(6) -0.005(4) 0.026(5) 0.005(5)
C35 0.039(6) 0.031(5) 0.020(5) 0.000(4) -0.011(4) 0.020(4)
C71 0.054(7) 0.051(6) 0.040(6) 0.008(5) 0.009(5) 0.036(6)
C9 0.058(7) 0.034(6) 0.042(6) -0.019(5) 0.007(5) 0.011(5)
C73 0.033(6) 0.064(7) 0.021(5) -0.004(4) -0.005(4) 0.024(5)
C37 0.040(3) 0.040(3) 0.039(3) 0.0030(18) 0.0002(18) 0.019(2)
C75 0.045(6) 0.033(6) 0.040(6) -0.010(4) 0.003(5) 0.013(5)
C19 0.069(8) 0.053(7) 0.033(6) 0.016(5) 0.016(5) 0.039(6)
C77 0.060(8) 0.060(7) 0.092(9) 0.041(7) 0.046(7) 0.049(7)
C39 0.056(7) 0.053(6) 0.022(5) 0.010(4) 0.007(5) 0.028(6)
C79 0.052(7) 0.032(5) 0.027(5) -0.001(4) -0.001(5) 0.003(5)
C5 0.053(7) 0.034(6) 0.031(5) -0.009(4) -0.002(5) 0.016(5)
C81 0.062(8) 0.044(6) 0.067(8) 0.046(5) 0.042(6) 0.033(6)
C41 0.038(6) 0.040(6) 0.039(6) 0.006(4) -0.014(5) 0.024(5)
C83 0.038(6) 0.033(5) 0.034(5) -0.005(4) -0.006(4) 0.018(5)
C21 0.048(6) 0.025(5) 0.036(5) -0.009(4) -0.023(5) 0.019(5)
C85 0.058(7) 0.034(6) 0.030(5) -0.004(4) 0.023(5) 0.013(5)
C43 0.036(6) 0.033(5) 0.035(5) 0.001(4) -0.005(4) 0.020(4)
C87 0.066(8) 0.046(6) 0.039(6) -0.021(5) -0.039(6) 0.031(6)
C11 0.040(6) 0.065(7) 0.019(5) 0.010(5) 0.000(4) 0.012(5)
C89 0.036(6) 0.042(6) 0.058(7) -0.022(5) 0.019(5) 0.019(5)
C45 0.029(6) 0.030(6) 0.087(9) -0.028(5) 0.005(6) 0.008(5)
C91 0.050(7) 0.062(7) 0.067(8) 0.038(6) 0.022(6) 0.037(6)
C23 0.040(6) 0.065(7) 0.022(5) 0.003(5) -0.006(4) 0.018(5)
C93 0.090(10) 0.073(8) 0.057(8) 0.032(6) 0.021(7) 0.056(8)
C47 0.077(9) 0.068(8) 0.064(8) 0.033(6) 0.026(7) 0.054(7)
C95 0.045(7) 0.062(7) 0.051(7) 0.013(5) -0.004(5) 0.043(6)
C3 0.092(13) 0.094(13) 0.136(16) -0.060(11) -0.031(12) 0.037(11)
N3 0.102(12) 0.117(12) 0.125(12) -0.010(9) -0.006(9) 0.055(10)
C97 0.26(3) 0.20(2) 0.30(3) -0.11(2) -0.17(3) 0.20(2)
O2 0.143(13) 0.220(16) 0.41(2) -0.151(17) -0.008(15) 0.135(13)

loop_
_atom_type_symbol
_atom_type_description
_atom_type_scat_dispersion_real
_atom_type_scat_dispersion_imag
_atom_type_scat_source
C C 0.0033 0.0016 'International Tables Vol C Tables 4.2.6.8 and 6.1.1.4'
H H 0.0000 0.0000 'International Tables Vol C Tables 4.2.6.8 and 6.1.1.4'
Cu Cu 0.3201 1.2651 'International Tables Vol C Tables 4.2.6.8 and 6.1.1.4'
I I -0.4742 1.8119 'International Tables Vol C Tables 4.2.6.8 and 6.1.1.4'
N N 0.0061 0.0033 'International Tables Vol C Tables 4.2.6.8 and 6.1.1.4'
O O 0.0106 0.0060 'International Tables Vol C Tables 4.2.6.8 and 6.1.1.4'

loop_
_geom_angle_atom_site_label_1
_geom_angle_atom_site_label_2
_geom_angle_atom_site_label_3
_geom_angle
_geom_angle_site_symmetry_1
_geom_angle_site_symmetry_3
_geom_angle_publ_flag
Cu1 I1 Cu6 57.37(3) . 1_545 ?
C57 N1 Cu3 121.4(6) . 1_334 ?
C79 N1 Cu3 123.2(6) . 1_334 ?
C79 N1 C57 115.3(8) . . ?
Cu5 I4 Cu4 57.90(3) . 1_565 ?
C6 N4 Cu4 121.3(6) . . ?
C6 N4 C63 117.6(7) . . ?
C63 N4 Cu4 121.0(6) . . ?
Cu1 I6 Cu6 58.18(3) . 1_545 ?
C26 N6 Cu1 121.2(6) . . ?
C26 N6 C88 116.5(7) . . ?
C88 N6 Cu1 115.2(6) . . ?
Cu5 I3 Cu4 58.03(3) . 1_565 ?
C40 N8 Cu3 118.8(6) . . ?
C40 N8 C54 116.3(7) . . ?
C54 N8 Cu3 116.8(6) . . ?
Cu3 I2 Cu2 61.16(4) . 1_766 ?
C32 N10 Cu6 122.6(6) . . ?
C32 N10 C86 115.7(7) . . ?
C86 N10 Cu6 121.7(6) . . ?
Cu3 I5 Cu2 61.24(4) . 1_766 ?
C14 N12 Cu1 125.7(6) . . ?
C77 N12 Cu1 118.0(6) . . ?
C77 N12 C14 116.3(7) . . ?
I6 Cu1 I1 118.96(4) . . ?
N6 Cu1 I1 102.8(2) . . ?
N6 Cu1 I6 121.0(2) . . ?
N6 Cu1 Cu6 112.75(19) . 1_545 ?
N12 Cu1 I1 112.1(2) . . ?
N12 Cu1 I6 102.7(2) . . ?
N12 Cu1 N6 97.3(3) . . ?
N12 Cu1 Cu6 149.99(19) . 1_545 ?
Cu6 Cu1 I1 62.87(4) 1_545 . ?
Cu6 Cu1 I6 62.05(4) 1_545 . ?
C8 C1 C10 117.7(6) . . ?
C42 C1 C8 122.0(6) . . ?
C42 C1 C10 120.3(6) . . ?
I4 Cu4 I3 114.73(4) 1_545 1_545 ?
N4 Cu4 I4 106.7(2) . 1_545 ?
N4 Cu4 I3 108.3(2) . 1_545 ?
N4 Cu4 Cu5 147.47(19) . 1_545 ?
N4 Cu4 N2 116.2(3) . . ?
Cu5 Cu4 I4 60.60(4) 1_545 1_545 ?
Cu5 Cu4 I3 60.15(4) 1_545 1_545 ?
N2 Cu4 I4 106.1(2) . 1_545 ?
N2 Cu4 I3 105.0(2) . 1_545 ?
N2 Cu4 Cu5 96.28(19) . 1_545 ?
C22 C4 C58 119.8(8) . . ?
C72 C4 C22 117.1(7) . . ?
C72 C4 C58 123.1(8) . . ?
I6 Cu6 I1 114.15(4) 1_565 1_565 ?
N10 Cu6 I1 102.3(2) . 1_565 ?
N10 Cu6 I6 110.4(2) . 1_565 ?
N10 Cu6 Cu1 143.1(2) . 1_565 ?
N10 Cu6 N13 119.2(3) . . ?
Cu1 Cu6 I1 59.76(4) 1_565 1_565 ?
Cu1 Cu6 I6 59.77(4) 1_565 1_565 ?
N13 Cu6 I1 107.0(2) . 1_565 ?
N13 Cu6 I6 104.1(2) . 1_565 ?
N13 Cu6 Cu1 97.40(19) . 1_565 ?
N1 Cu3 I2 105.7(2) 1_776 . ?
N1 Cu3 I5 108.0(2) 1_776 . ?
N1 Cu3 Cu2 129.45(18) 1_776 1_766 ?
N8 Cu3 N1 95.9(3) . 1_776 ?
N8 Cu3 I2 113.5(2) . . ?
N8 Cu3 I5 111.7(2) . . ?
N8 Cu3 Cu2 134.65(18) . 1_766 ?
I2 Cu3 Cu2 59.58(4) . 1_766 ?
I5 Cu3 I2 119.00(4) . . ?
I5 Cu3 Cu2 59.64(4) . 1_766 ?
I2 Cu2 Cu3 59.26(4) 1_344 1_344 ?
I5 Cu2 I2 118.16(4) 1_344 1_344 ?
I5 Cu2 Cu3 59.12(4) 1_344 1_344 ?
N9 Cu2 I2 112.5(2) 1_334 1_344 ?
N9 Cu2 I5 108.4(2) 1_334 1_344 ?
N9 Cu2 Cu3 128.26(19) 1_334 1_344 ?
N11 Cu2 I2 107.9(2) . 1_344 ?
N11 Cu2 I5 111.8(2) . 1_344 ?
N11 Cu2 Cu3 135.9(2) . 1_344 ?
N11 Cu2 N9 95.9(3) . 1_334 ?
I3 Cu5 I4 116.99(4) . . ?
Cu4 Cu5 I4 61.50(4) 1_565 . ?
Cu4 Cu5 I3 61.82(4) 1_565 . ?
N7 Cu5 I4 105.1(2) . . ?
N7 Cu5 I3 107.5(2) . . ?
N7 Cu5 Cu4 147.2(2) . 1_565 ?
N7 Cu5 N5 98.5(3) . . ?
N5 Cu5 I4 112.7(2) . . ?
N5 Cu5 I3 113.8(2) . . ?
N5 Cu5 Cu4 114.29(19) . 1_565 ?
C90 N13 Cu6 123.6(6) . . ?
C45 N13 Cu6 119.9(6) . . ?
C45 N13 C90 116.0(8) . . ?
C31 N7 Cu5 122.2(7) . . ?
C93 N7 Cu5 120.9(7) . . ?
C93 N7 C31 116.7(9) . . ?
C17 N2 Cu4 121.0(7) . . ?
C17 N2 C85 117.4(8) . . ?
C85 N2 Cu4 121.3(6) . . ?
C80 N9 Cu2 120.5(6) . 1_776 ?
C80 N9 C75 117.1(8) . . ?
C75 N9 Cu2 122.3(7) . 1_776 ?
C98 N5 Cu5 120.2(7) . . ?
C98 N5 C11 116.0(8) . . ?
C11 N5 Cu5 118.0(7) . . ?
C71 N11 Cu2 122.0(7) . . ?
C71 N11 C91 116.5(8) . . ?
C91 N11 Cu2 116.6(6) . . ?
N4 C6 H6 118.6 . . ?
N4 C6 C92 122.9(9) . . ?
C92 C6 H6 118.6 . . ?
C1 C8 C15 120.8(7) . . ?
C52 C8 C1 117.1(7) . . ?
C52 C8 C15 122.1(7) . . ?
C2 C10 C1 122.3(8) . . ?
C2 C10 C89 115.5(8) . . ?
C89 C10 C1 122.2(8) . . ?
C67 C12 C16 123.4(8) . . ?
C81 C12 C16 120.9(8) . . ?
C81 C12 C67 115.7(8) . . ?
N12 C14 H14 117.9 . . ?
N12 C14 C67 124.2(9) . . ?
C67 C14 H14 117.9 . . ?
C38 C16 C12 119.3(7) . . ?
C38 C16 C42 122.2(7) . . ?
C42 C16 C12 118.3(7) . . ?
C26 C18 H18 120.6 . . ?
C64 C18 H18 120.6 . . ?
C64 C18 C26 118.8(9) . . ?
C56 C20 C34 119.2(7) . . ?
C56 C20 C62 122.3(7) . . ?
C62 C20 C34 118.6(7) . . ?
C4 C22 H22 120.4 . . ?
C40 C22 C4 119.2(8) . . ?
C40 C22 H22 120.4 . . ?
C32 C24 H24 120.9 . . ?
C82 C24 H24 120.9 . . ?
C82 C24 C32 118.1(9) . . ?
N6 C26 C18 124.3(9) . . ?
N6 C26 H26 117.9 . . ?
C18 C26 H26 117.9 . . ?
C92 C28 C46 123.6(8) . . ?
C73 C28 C46 118.7(8) . . ?
C73 C28 C92 117.6(8) . . ?
C48 C30 C44 122.1(7) . . ?
C48 C30 C58 119.5(7) . . ?
C58 C30 C44 118.4(7) . . ?
N10 C32 C24 123.8(9) . . ?
N10 C32 H32 118.1 . . ?
C24 C32 H32 118.1 . . ?
C69 C34 C20 123.1(8) . . ?
C69 C34 C9 117.1(8) . . ?
C9 C34 C20 119.8(8) . . ?
C74 C36 C48 122.2(8) . . ?
C74 C36 C84 117.1(8) . . ?
C84 C36 C48 120.8(8) . . ?
C16 C38 C52 117.7(7) . . ?
C16 C38 C49 121.3(7) . . ?
C52 C38 C49 121.0(7) . . ?
N8 C40 C22 124.2(9) . . ?
N8 C40 H40 117.9 . . ?
C22 C40 H40 117.9 . . ?
C1 C42 C16 118.1(7) . . ?
C1 C42 C55 121.5(7) . . ?
C16 C42 C55 120.5(7) . . ?
C30 C44 H44A 109.5 . . ?
C30 C44 H44B 109.5 . . ?
C30 C44 H44C 109.5 . . ?
H44A C44 H44B 109.5 . . ?
H44A C44 H44C 109.5 . . ?
H44B C44 H44C 109.5 . . ?
C96 C46 C28 119.7(7) . . ?
C27 C46 C28 119.6(7) . . ?
C27 C46 C96 120.7(7) . . ?
C30 C48 C36 120.3(6) . . ?
C30 C48 C78 120.5(7) . . ?
C78 C48 C36 119.2(6) . . ?
C70 C50 C66 122.0(8) . . ?
C70 C50 C5 119.1(8) . . ?
C5 C50 C66 118.9(8) . . ?
C8 C52 C38 122.9(7) . . ?
C8 C52 C25 120.1(7) . . ?
C38 C52 C25 117.0(6) . . ?
N8 C54 H54 118.9 . . ?
N8 C54 C72 122.3(9) . . ?
C72 C54 H54 118.9 . . ?
C20 C56 C60 117.7(7) . . ?
C20 C56 C51 120.0(7) . . ?
C60 C56 C51 122.4(7) . . ?
C30 C58 C4 118.3(7) . . ?
C53 C58 C4 121.4(7) . . ?
C53 C58 C30 120.3(7) . . ?
C56 C60 C64 120.6(7) . . ?
C33 C60 C56 121.7(7) . . ?
C33 C60 C64 117.6(7) . . ?
C20 C62 C76 122.1(7) . . ?
C35 C62 C20 117.7(7) . . ?
C35 C62 C76 120.1(7) . . ?
C18 C64 C60 124.4(8) . . ?
C18 C64 C59 118.0(7) . . ?
C59 C64 C60 117.6(8) . . ?
C68 C66 C50 119.4(7) . . ?
C27 C66 C50 119.2(7) . . ?
C27 C66 C68 121.5(7) . . ?
C66 C68 C37 121.7(7) . . ?
C7 C68 C66 118.7(7) . . ?
C7 C68 C37 119.6(7) . . ?
C50 C70 H70 120.8 . . ?
C50 C70 C57 118.4(9) . . ?
C57 C70 H70 120.8 . . ?
C4 C72 C54 120.7(9) . . ?
C4 C72 H72 119.6 . . ?
C54 C72 H72 119.6 . . ?
C36 C74 H74 119.9 . . ?
C75 C74 C36 120.2(9) . . ?
C75 C74 H74 119.9 . . ?
C62 C76 H76A 109.5 . . ?
C62 C76 H76B 109.5 . . ?
C62 C76 H76C 109.5 . . ?
H76A C76 H76B 109.5 . . ?
H76A C76 H76C 109.5 . . ?
H76B C76 H76C 109.5 . . ?
C48 C78 C41 120.5(7) . . ?
C65 C78 C48 118.6(7) . . ?
C65 C78 C41 120.9(7) . . ?
N9 C80 H80 118.8 . . ?
N9 C80 C84 122.3(9) . . ?
C84 C80 H80 118.8 . . ?
C24 C82 C61 119.7(8) . . ?
C24 C82 C65 120.9(9) . . ?
C61 C82 C65 119.3(8) . . ?
C36 C84 C80 119.5(9) . . ?
C36 C84 H84 120.2 . . ?
C80 C84 H84 120.2 . . ?
N10 C86 H86 117.9 . . ?
N10 C86 C61 124.2(9) . . ?
C61 C86 H86 117.9 . . ?
N6 C88 H88 118.6 . . ?
N6 C88 C59 122.8(9) . . ?
C59 C88 H88 118.6 . . ?
N13 C90 H90 117.6 . . ?
N13 C90 C2 124.9(10) . . ?
C2 C90 H90 117.6 . . ?
C6 C92 C28 119.6(9) . . ?
C6 C92 H92 120.2 . . ?
C28 C92 H92 120.2 . . ?
C39 C94 C7 122.0(9) . . ?
C39 C94 C95 116.7(8) . . ?
C95 C94 C7 121.1(8) . . ?
C46 C96 C21 119.2(6) . . ?
C7 C96 C46 118.5(7) . . ?
C7 C96 C21 122.2(7) . . ?
N5 C98 H98 118.7 . . ?
N5 C98 C13 122.6(9) . . ?
C13 C98 H98 118.7 . . ?
C38 C49 H49A 109.5 . . ?
C38 C49 H49B 109.5 . . ?
C38 C49 H49C 109.5 . . ?
H49A C49 H49B 109.5 . . ?
H49A C49 H49C 109.5 . . ?
H49B C49 H49C 109.5 . . ?
C13 C25 C52 123.0(9) . . ?
C13 C25 C23 116.0(8) . . ?
C23 C25 C52 121.0(8) . . ?
C56 C51 H51A 109.5 . . ?
C56 C51 H51B 109.5 . . ?
C56 C51 H51C 109.5 . . ?
H51A C51 H51B 109.5 . . ?
H51A C51 H51C 109.5 . . ?
H51B C51 H51C 109.5 . . ?
C98 C13 H13 119.0 . . ?
C25 C13 C98 122.0(10) . . ?
C25 C13 H13 119.0 . . ?
C58 C53 C65 118.9(7) . . ?
C58 C53 C83 119.7(7) . . ?
C65 C53 C83 121.4(7) . . ?
C46 C27 C43 118.9(7) . . ?
C66 C27 C46 118.6(7) . . ?
C66 C27 C43 122.4(7) . . ?
C42 C55 H55A 109.5 . . ?
C42 C55 H55B 109.5 . . ?
C42 C55 H55C 109.5 . . ?
H55A C55 H55B 109.5 . . ?
H55A C55 H55C 109.5 . . ?
H55B C55 H55C 109.5 . . ?
C68 C7 C94 119.1(7) . . ?
C68 C7 C96 121.9(7) . . ?
C96 C7 C94 118.9(7) . . ?
N1 C57 C70 124.1(9) . . ?
N1 C57 H57 118.0 . . ?
C70 C57 H57 118.0 . . ?
C19 C29 C35 122.8(9) . . ?
C47 C29 C35 120.8(9) . . ?
C47 C29 C19 116.5(9) . . ?
C64 C59 C88 119.3(9) . . ?
C64 C59 H59 120.4 . . ?
C88 C59 H59 120.4 . . ?
C8 C15 H15A 109.5 . . ?
C8 C15 H15B 109.5 . . ?
C8 C15 H15C 109.5 . . ?
H15A C15 H15B 109.5 . . ?
H15A C15 H15C 109.5 . . ?
H15B C15 H15C 109.5 . . ?
C82 C61 C86 118.3(9) . . ?
C82 C61 H61 120.8 . . ?
C86 C61 H61 120.8 . . ?
N7 C31 H31 118.3 . . ?
N7 C31 C19 123.4(10) . . ?
C19 C31 H31 118.3 . . ?
N4 C63 H63 118.4 . . ?
N4 C63 C73 123.2(10) . . ?
C73 C63 H63 118.4 . . ?
C10 C2 H2 119.8 . . ?
C90 C2 C10 120.5(10) . . ?
C90 C2 H2 119.8 . . ?
C78 C65 C82 119.6(7) . . ?
C78 C65 C53 122.2(7) . . ?
C53 C65 C82 118.1(7) . . ?
C60 C33 C35 118.9(7) . . ?
C60 C33 C87 121.0(7) . . ?
C35 C33 C87 120.1(7) . . ?
C12 C67 H67 119.8 . . ?
C14 C67 C12 120.4(9) . . ?
C14 C67 H67 119.8 . . ?
N2 C17 H17 118.1 . . ?
N2 C17 C9 123.8(10) . . ?
C9 C17 H17 118.1 . . ?
C34 C69 H69 119.7 . . ?
C85 C69 C34 120.6(9) . . ?
C85 C69 H69 119.7 . . ?
C62 C35 C29 118.9(7) . . ?
C62 C35 C33 121.2(7) . . ?
C33 C35 C29 119.8(7) . . ?
N11 C71 H71 118.7 . . ?
N11 C71 C39 122.6(10) . . ?
C39 C71 H71 118.7 . . ?
C34 C9 H9 121.0 . . ?
C17 C9 C34 118.0(10) . . ?
C17 C9 H9 121.0 . . ?
C28 C73 C63 119.0(9) . . ?
C28 C73 H73 120.5 . . ?
C63 C73 H73 120.5 . . ?
C68 C37 H37A 109.5 . . ?
C68 C37 H37B 109.5 . . ?
C68 C37 H37C 109.5 . . ?
H37A C37 H37B 109.5 . . ?
H37A C37 H37C 109.5 . . ?
H37B C37 H37C 109.5 . . ?
N9 C75 C74 123.7(10) . . ?
N9 C75 H75 118.1 . . ?
C74 C75 H75 118.1 . . ?
C29 C19 C31 119.7(9) . . ?
C29 C19 H19 120.2 . . ?
C31 C19 H19 120.2 . . ?
N12 C77 H77 118.8 . . ?
N12 C77 C81 122.5(9) . . ?
C81 C77 H77 118.8 . . ?
C94 C39 C71 121.0(9) . . ?
C94 C39 H39 119.5 . . ?
C71 C39 H39 119.5 . . ?
N1 C79 H79 117.4 . . ?
N1 C79 C5 125.2(9) . . ?
C5 C79 H79 117.4 . . ?
C50 C5 H5 121.1 . . ?
C79 C5 C50 117.8(9) . . ?
C79 C5 H5 121.1 . . ?
C12 C81 C77 120.8(9) . . ?
C12 C81 H81 119.6 . . ?
C77 C81 H81 119.6 . . ?
C78 C41 H41A 109.5 . . ?
C78 C41 H41B 109.5 . . ?
C78 C41 H41C 109.5 . . ?
H41A C41 H41B 109.5 . . ?
H41A C41 H41C 109.5 . . ?
H41B C41 H41C 109.5 . . ?
C53 C83 H83A 109.5 . . ?
C53 C83 H83B 109.5 . . ?
C53 C83 H83C 109.5 . . ?
H83A C83 H83B 109.5 . . ?
H83A C83 H83C 109.5 . . ?
H83B C83 H83C 109.5 . . ?
C96 C21 H21A 109.5 . . ?
C96 C21 H21B 109.5 . . ?
C96 C21 H21C 109.5 . . ?
H21A C21 H21B 109.5 . . ?
H21A C21 H21C 109.5 . . ?
H21B C21 H21C 109.5 . . ?
N2 C85 C69 123.1(9) . . ?
N2 C85 H85 118.4 . . ?
C69 C85 H85 118.4 . . ?
C27 C43 H43A 109.5 . . ?
C27 C43 H43B 109.5 . . ?
C27 C43 H43C 109.5 . . ?
H43A C43 H43B 109.5 . . ?
H43A C43 H43C 109.5 . . ?
H43B C43 H43C 109.5 . . ?
C33 C87 H87A 109.5 . . ?
C33 C87 H87B 109.5 . . ?
C33 C87 H87C 109.5 . . ?
H87A C87 H87B 109.5 . . ?
H87A C87 H87C 109.5 . . ?
H87B C87 H87C 109.5 . . ?
N5 C11 H11 119.1 . . ?
N5 C11 C23 121.8(10) . . ?
C23 C11 H11 119.1 . . ?
C10 C89 H89 119.4 . . ?
C10 C89 C45 121.2(8) . . ?
C45 C89 H89 119.4 . . ?
N13 C45 C89 121.9(9) . . ?
N13 C45 H45 119.1 . . ?
C89 C45 H45 119.1 . . ?
N11 C91 H91 118.7 . . ?
N11 C91 C95 122.5(10) . . ?
C95 C91 H91 118.7 . . ?
C25 C23 C11 121.2(10) . . ?
C25 C23 H23 119.4 . . ?
C11 C23 H23 119.4 . . ?
N7 C93 H93 118.0 . . ?
N7 C93 C47 123.9(11) . . ?
C47 C93 H93 118.0 . . ?
C29 C47 C93 119.8(11) . . ?
C29 C47 H47 120.1 . . ?
C93 C47 H47 120.1 . . ?
C94 C95 H95 119.9 . . ?
C91 C95 C94 120.2(10) . . ?
C91 C95 H95 119.9 . . ?
N3 C3 C97 170(3) . . ?
C3 C97 H97A 109.5 . . ?
C3 C97 H97B 109.5 . . ?
C3 C97 H97C 109.5 . . ?
H97A C97 H97B 109.5 . . ?
H97A C97 H97C 109.5 . . ?
H97B C97 H97C 109.5 . . ?

loop_
_geom_bond_atom_site_label_1
_geom_bond_atom_site_label_2
_geom_bond_distance
_geom_bond_site_symmetry_2
_geom_bond_publ_flag
I1 Cu1 2.6299(13) . ?
I1 Cu6 2.7093(13) 1_545 ?
N1 Cu3 2.103(7) 1_334 ?
N1 C57 1.349(11) . ?
N1 C79 1.336(11) . ?
I4 Cu4 2.6630(13) 1_565 ?
I4 Cu5 2.6400(14) . ?
N4 Cu4 2.022(6) . ?
N4 C6 1.323(11) . ?
N4 C63 1.327(11) . ?
I6 Cu1 2.6071(12) . ?
I6 Cu6 2.6654(13) 1_545 ?
N6 Cu1 2.090(6) . ?
N6 C26 1.319(11) . ?
N6 C88 1.344(12) . ?
I3 Cu4 2.6672(13) 1_565 ?
I3 Cu5 2.6246(13) . ?
N8 Cu3 2.095(6) . ?
N8 C40 1.323(11) . ?
N8 C54 1.360(11) . ?
I2 Cu3 2.5977(13) . ?
I2 Cu2 2.6061(13) 1_766 ?
N10 Cu6 2.001(6) . ?
N10 C32 1.337(11) . ?
N10 C86 1.343(11) . ?
I5 Cu3 2.5917(13) . ?
I5 Cu2 2.6059(14) 1_766 ?
N12 Cu1 2.069(6) . ?
N12 C14 1.318(11) . ?
N12 C77 1.317(12) . ?
Cu1 Cu6 2.5638(13) 1_545 ?
C1 C8 1.416(9) . ?
C1 C10 1.486(10) . ?
C1 C42 1.411(10) . ?
Cu4 Cu5 2.5670(13) 1_545 ?
Cu4 N2 2.043(7) . ?
C4 C22 1.396(12) . ?
C4 C58 1.505(10) . ?
C4 C72 1.356(12) . ?
Cu6 N13 2.033(7) . ?
Cu3 Cu2 2.6475(14) 1_766 ?
Cu2 N9 2.103(7) 1_334 ?
Cu2 N11 2.091(7) . ?
Cu5 N7 2.059(7) . ?
Cu5 N5 2.089(7) . ?
N13 C90 1.331(12) . ?
N13 C45 1.326(12) . ?
N7 C31 1.316(12) . ?
N7 C93 1.294(13) . ?
N2 C17 1.320(12) . ?
N2 C85 1.333(12) . ?
N9 C80 1.328(12) . ?
N9 C75 1.334(11) . ?
N5 C98 1.328(12) . ?
N5 C11 1.354(12) . ?
N11 C71 1.314(12) . ?
N11 C91 1.362(12) . ?
C6 H6 0.9500 . ?
C6 C92 1.373(10) . ?
C8 C52 1.396(10) . ?
C8 C15 1.505(10) . ?
C10 C2 1.370(12) . ?
C10 C89 1.372(12) . ?
C12 C16 1.484(10) . ?
C12 C67 1.374(12) . ?
C12 C81 1.355(13) . ?
C14 H14 0.9500 . ?
C14 C67 1.374(11) . ?
C16 C38 1.383(10) . ?
C16 C42 1.416(10) . ?
C18 H18 0.9500 . ?
C18 C26 1.408(10) . ?
C18 C64 1.364(12) . ?
C20 C34 1.506(11) . ?
C20 C56 1.403(10) . ?
C20 C62 1.409(11) . ?
C22 H22 0.9500 . ?
C22 C40 1.370(11) . ?
C24 H24 0.9500 . ?
C24 C32 1.402(11) . ?
C24 C82 1.363(12) . ?
C26 H26 0.9500 . ?
C28 C46 1.492(10) . ?
C28 C92 1.381(12) . ?
C28 C73 1.372(12) . ?
C30 C44 1.515(10) . ?
C30 C48 1.373(10) . ?
C30 C58 1.433(11) . ?
C32 H32 0.9500 . ?
C34 C69 1.382(12) . ?
C34 C9 1.400(13) . ?
C36 C48 1.518(10) . ?
C36 C74 1.373(13) . ?
C36 C84 1.378(12) . ?
C38 C52 1.428(10) . ?
C38 C49 1.521(11) . ?
C40 H40 0.9500 . ?
C42 C55 1.508(10) . ?
C44 H44A 0.9800 . ?
C44 H44B 0.9800 . ?
C44 H44C 0.9800 . ?
C46 C96 1.419(11) . ?
C46 C27 1.406(11) . ?
C48 C78 1.439(10) . ?
C50 C66 1.524(11) . ?
C50 C70 1.370(12) . ?
C50 C5 1.392(13) . ?
C52 C25 1.543(10) . ?
C54 H54 0.9500 . ?
C54 C72 1.379(11) . ?
C56 C60 1.403(11) . ?
C56 C51 1.495(10) . ?
C58 C53 1.388(10) . ?
C60 C64 1.504(10) . ?
C60 C33 1.392(11) . ?
C62 C76 1.489(10) . ?
C62 C35 1.401(11) . ?
C64 C59 1.382(12) . ?
C66 C68 1.403(11) . ?
C66 C27 1.403(10) . ?
C68 C7 1.392(11) . ?
C68 C37 1.511(11) . ?
C70 H70 0.9500 . ?
C70 C57 1.380(12) . ?
C72 H72 0.9500 . ?
C74 H74 0.9500 . ?
C74 C75 1.363(12) . ?
C76 H76A 0.9800 . ?
C76 H76B 0.9800 . ?
C76 H76C 0.9800 . ?
C78 C65 1.369(11) . ?
C78 C41 1.497(10) . ?
C80 H80 0.9500 . ?
C80 C84 1.405(12) . ?
C82 C61 1.368(13) . ?
C82 C65 1.534(10) . ?
C84 H84 0.9500 . ?
C86 H86 0.9500 . ?
C86 C61 1.383(11) . ?
C88 H88 0.9500 . ?
C88 C59 1.406(11) . ?
C90 H90 0.9500 . ?
C90 C2 1.345(12) . ?
C92 H92 0.9500 . ?
C94 C7 1.519(11) . ?
C94 C39 1.341(13) . ?
C94 C95 1.384(13) . ?
C96 C7 1.398(10) . ?
C96 C21 1.500(11) . ?
C98 H98 0.9500 . ?
C98 C13 1.364(11) . ?
C49 H49A 0.9800 . ?
C49 H49B 0.9800 . ?
C49 H49C 0.9800 . ?
C25 C13 1.335(13) . ?
C25 C23 1.361(13) . ?
C51 H51A 0.9800 . ?
C51 H51B 0.9800 . ?
C51 H51C 0.9800 . ?
C13 H13 0.9500 . ?
C53 C65 1.408(10) . ?
C53 C83 1.511(11) . ?
C27 C43 1.501(11) . ?
C55 H55A 0.9800 . ?
C55 H55B 0.9800 . ?
C55 H55C 0.9800 . ?
C57 H57 0.9500 . ?
C29 C35 1.500(11) . ?
C29 C19 1.379(13) . ?
C29 C47 1.350(14) . ?
C59 H59 0.9500 . ?
C15 H15A 0.9800 . ?
C15 H15B 0.9800 . ?
C15 H15C 0.9800 . ?
C61 H61 0.9500 . ?
C31 H31 0.9500 . ?
C31 C19 1.399(12) . ?
C63 H63 0.9500 . ?
C63 C73 1.382(11) . ?
C2 H2 0.9500 . ?
C33 C35 1.408(10) . ?
C33 C87 1.540(11) . ?
C67 H67 0.9500 . ?
C17 H17 0.9500 . ?
C17 C9 1.397(12) . ?
C69 H69 0.9500 . ?
C69 C85 1.359(12) . ?
C71 H71 0.9500 . ?
C71 C39 1.408(12) . ?
C9 H9 0.9500 . ?
C73 H73 0.9500 . ?
C37 H37A 0.9800 . ?
C37 H37B 0.9800 . ?
C37 H37C 0.9800 . ?
C75 H75 0.9500 . ?
C19 H19 0.9500 . ?
C77 H77 0.9500 . ?
C77 C81 1.411(12) . ?
C39 H39 0.9500 . ?
C79 H79 0.9500 . ?
C79 C5 1.365(12) . ?
C5 H5 0.9500 . ?
C81 H81 0.9500 . ?
C41 H41A 0.9800 . ?
C41 H41B 0.9800 . ?
C41 H41C 0.9800 . ?
C83 H83A 0.9800 . ?
C83 H83B 0.9800 . ?
C83 H83C 0.9800 . ?
C21 H21A 0.9800 . ?
C21 H21B 0.9800 . ?
C21 H21C 0.9800 . ?
C85 H85 0.9500 . ?
C43 H43A 0.9800 . ?
C43 H43B 0.9800 . ?
C43 H43C 0.9800 . ?
C87 H87A 0.9800 . ?
C87 H87B 0.9800 . ?
C87 H87C 0.9800 . ?
C11 H11 0.9500 . ?
C11 C23 1.367(11) . ?
C89 H89 0.9500 . ?
C89 C45 1.390(12) . ?
C45 H45 0.9500 . ?
C91 H91 0.9500 . ?
C91 C95 1.378(12) . ?
C23 H23 0.9500 . ?
C93 H93 0.9500 . ?
C93 C47 1.413(13) . ?
C47 H47 0.9500 . ?
C95 H95 0.9500 . ?
C3 N3 1.191(19) . ?
C3 C97 1.37(2) . ?
C97 H97A 0.9800 . ?
C97 H97B 0.9800 . ?
C97 H97C 0.9800 . ?

loop_
_geom_torsion_atom_site_label_1
_geom_torsion_atom_site_label_2
_geom_torsion_atom_site_label_3
_geom_torsion_atom_site_label_4
_geom_torsion
_geom_torsion_site_symmetry_1
_geom_torsion_site_symmetry_2
_geom_torsion_site_symmetry_3
_geom_torsion_site_symmetry_4
_geom_torsion_publ_flag
N1 C79 C5 C50 4.8(16) . . . . ?
N4 C6 C92 C28 0.3(13) . . . . ?
N4 C63 C73 C28 -1.4(14) . . . . ?
N6 C88 C59 C64 0.4(14) . . . . ?
N8 C54 C72 C4 -2.6(13) . . . . ?
N10 C86 C61 C82 2.7(16) . . . . ?
N12 C14 C67 C12 0.6(14) . . . . ?
N12 C77 C81 C12 3.2(18) . . . . ?
Cu1 N6 C26 C18 -145.4(7) . . . . ?
Cu1 N6 C88 C59 146.4(7) . . . . ?
Cu1 N12 C14 C67 178.4(6) . . . . ?
Cu1 N12 C77 C81 179.6(9) . . . . ?
C1 C8 C52 C38 -2.9(13) . . . . ?
C1 C8 C52 C25 178.7(8) . . . . ?
C1 C10 C2 C90 -178.6(9) . . . . ?
C1 C10 C89 C45 176.4(9) . . . . ?
Cu4 N4 C6 C92 -176.8(6) . . . . ?
Cu4 N4 C63 C73 177.3(7) . . . . ?
Cu4 N2 C17 C9 173.2(8) . . . . ?
Cu4 N2 C85 C69 -173.3(8) . . . . ?
C4 C22 C40 N8 1.1(13) . . . . ?
C4 C58 C53 C65 -175.7(8) . . . . ?
C4 C58 C53 C83 2.7(14) . . . . ?
Cu6 N10 C32 C24 -177.6(7) . . . . ?
Cu6 N10 C86 C61 176.1(8) . . . . ?
Cu6 N13 C90 C2 171.5(8) . . . . ?
Cu6 N13 C45 C89 -174.2(8) . . . . ?
Cu3 N1 C57 C70 177.9(8) 1_334 . . . ?
Cu3 N1 C79 C5 178.8(8) 1_334 . . . ?
Cu3 N8 C40 C22 -147.0(7) . . . . ?
Cu3 N8 C54 C72 148.3(7) . . . . ?
Cu2 N9 C80 C84 -177.6(7) 1_776 . . . ?
Cu2 N9 C75 C74 177.4(7) 1_776 . . . ?
Cu2 N11 C71 C39 150.0(8) . . . . ?
Cu2 N11 C91 C95 -151.3(9) . . . . ?
Cu5 N7 C31 C19 -173.6(8) . . . . ?
Cu5 N7 C93 C47 175.7(9) . . . . ?
Cu5 N5 C98 C13 148.8(8) . . . . ?
Cu5 N5 C11 C23 -148.6(8) . . . . ?
N13 C90 C2 C10 0.6(17) . . . . ?
N7 C31 C19 C29 -3.0(17) . . . . ?
N7 C93 C47 C29 -1.1(19) . . . . ?
N2 C17 C9 C34 1.3(16) . . . . ?
N9 C80 C84 C36 2.1(14) . . . . ?
N5 C98 C13 C25 -1.9(16) . . . . ?
N5 C11 C23 C25 0.2(16) . . . . ?
N11 C71 C39 C94 -0.7(15) . . . . ?
N11 C91 C95 C94 0.4(17) . . . . ?
C6 N4 C63 C73 0.0(13) . . . . ?
C8 C1 C10 C2 83.4(11) . . . . ?
C8 C1 C10 C89 -96.4(10) . . . . ?
C8 C1 C42 C16 -0.6(13) . . . . ?
C8 C1 C42 C55 -179.8(8) . . . . ?
C8 C52 C25 C13 -89.6(11) . . . . ?
C8 C52 C25 C23 93.8(10) . . . . ?
C10 C1 C8 C52 180.0(8) . . . . ?
C10 C1 C8 C15 0.8(12) . . . . ?
C10 C1 C42 C16 -177.6(8) . . . . ?
C10 C1 C42 C55 3.2(13) . . . . ?
C10 C89 C45 N13 4.2(17) . . . . ?
C12 C16 C38 C52 -172.5(8) . . . . ?
C12 C16 C38 C49 6.7(13) . . . . ?
C12 C16 C42 C1 172.6(8) . . . . ?
C12 C16 C42 C55 -8.2(13) . . . . ?
C14 N12 C77 C81 -2.2(16) . . . . ?
C16 C12 C67 C14 179.5(8) . . . . ?
C16 C12 C81 C77 178.7(9) . . . . ?
C16 C38 C52 C8 0.6(13) . . . . ?
C16 C38 C52 C25 179.0(8) . . . . ?
C18 C64 C59 C88 4.8(12) . . . . ?
C20 C34 C69 C85 178.7(9) . . . . ?
C20 C34 C9 C17 -178.9(8) . . . . ?
C20 C56 C60 C64 169.8(8) . . . . ?
C20 C56 C60 C33 -6.2(14) . . . . ?
C20 C62 C35 C29 172.5(9) . . . . ?
C20 C62 C35 C33 -5.6(14) . . . . ?
C22 C4 C58 C30 -94.9(10) . . . . ?
C22 C4 C58 C53 83.4(11) . . . . ?
C22 C4 C72 C54 4.3(12) . . . . ?
C24 C82 C61 C86 -2.2(15) . . . . ?
C24 C82 C65 C78 100.2(11) . . . . ?
C24 C82 C65 C53 -84.6(11) . . . . ?
C26 N6 C88 C59 -4.6(13) . . . . ?
C26 C18 C64 C60 172.7(7) . . . . ?
C26 C18 C64 C59 -5.7(12) . . . . ?
C28 C46 C96 C7 -175.3(8) . . . . ?
C28 C46 C96 C21 2.0(13) . . . . ?
C28 C46 C27 C66 173.9(9) . . . . ?
C28 C46 C27 C43 -7.2(13) . . . . ?
C30 C48 C78 C65 2.6(13) . . . . ?
C30 C48 C78 C41 -178.2(8) . . . . ?
C30 C58 C53 C65 2.6(14) . . . . ?
C30 C58 C53 C83 -179.0(8) . . . . ?
C32 N10 C86 C61 -1.5(14) . . . . ?
C32 C24 C82 C61 0.7(14) . . . . ?
C32 C24 C82 C65 177.9(8) . . . . ?
C34 C20 C56 C60 -176.9(8) . . . . ?
C34 C20 C56 C51 2.5(13) . . . . ?
C34 C20 C62 C76 3.2(13) . . . . ?
C34 C20 C62 C35 -177.3(8) . . . . ?
C34 C69 C85 N2 -1.2(16) . . . . ?
C36 C48 C78 C65 -177.5(8) . . . . ?
C36 C48 C78 C41 1.8(13) . . . . ?
C36 C74 C75 N9 -1.8(15) . . . . ?
C38 C16 C42 C1 -2.0(13) . . . . ?
C38 C16 C42 C55 177.3(9) . . . . ?
C38 C52 C25 C13 91.9(10) . . . . ?
C38 C52 C25 C23 -84.7(10) . . . . ?
C40 N8 C54 C72 -0.1(12) . . . . ?
C42 C1 C8 C52 2.9(12) . . . . ?
C42 C1 C8 C15 -176.3(8) . . . . ?
C42 C1 C10 C2 -99.5(10) . . . . ?
C42 C1 C10 C89 80.7(11) . . . . ?
C42 C16 C38 C52 2.0(13) . . . . ?
C42 C16 C38 C49 -178.8(9) . . . . ?
C44 C30 C48 C36 2.7(13) . . . . ?
C44 C30 C48 C78 -177.3(8) . . . . ?
C44 C30 C58 C4 -6.8(13) . . . . ?
C44 C30 C58 C53 174.8(9) . . . . ?
C46 C28 C92 C6 -178.2(8) . . . . ?
C46 C28 C73 C63 178.9(8) . . . . ?
C46 C96 C7 C68 -0.2(14) . . . . ?
C46 C96 C7 C94 -176.6(8) . . . . ?
C48 C30 C58 C4 174.8(8) . . . . ?
C48 C30 C58 C53 -3.5(13) . . . . ?
C48 C36 C74 C75 -178.1(8) . . . . ?
C48 C36 C84 C80 178.0(8) . . . . ?
C48 C78 C65 C82 171.5(8) . . . . ?
C48 C78 C65 C53 -3.6(14) . . . . ?
C50 C66 C68 C7 -179.8(8) . . . . ?
C50 C66 C68 C37 2.6(14) . . . . ?
C50 C66 C27 C46 -176.8(8) . . . . ?
C50 C66 C27 C43 4.3(14) . . . . ?
C50 C70 C57 N1 1.7(16) . . . . ?
C52 C25 C13 C98 -170.0(8) . . . . ?
C52 C25 C23 C11 170.9(9) . . . . ?
C54 N8 C40 C22 0.8(12) . . . . ?
C56 C20 C34 C69 -86.8(11) . . . . ?
C56 C20 C34 C9 90.7(11) . . . . ?
C56 C20 C62 C76 -176.2(9) . . . . ?
C56 C20 C62 C35 3.3(14) . . . . ?
C56 C60 C64 C18 87.0(11) . . . . ?
C56 C60 C64 C59 -94.5(10) . . . . ?
C56 C60 C33 C35 4.0(14) . . . . ?
C56 C60 C33 C87 -173.6(9) . . . . ?
C58 C4 C22 C40 175.4(7) . . . . ?
C58 C4 C72 C54 -174.7(7) . . . . ?
C58 C30 C48 C36 -179.1(8) . . . . ?
C58 C30 C48 C78 0.9(13) . . . . ?
C58 C53 C65 C78 1.0(14) . . . . ?
C58 C53 C65 C82 -174.1(8) . . . . ?
C60 C64 C59 C88 -173.7(7) . . . . ?
C60 C33 C35 C62 2.1(14) . . . . ?
C60 C33 C35 C29 -176.0(9) . . . . ?
C62 C20 C34 C69 93.8(11) . . . . ?
C62 C20 C34 C9 -88.7(11) . . . . ?
C62 C20 C56 C60 2.5(14) . . . . ?
C62 C20 C56 C51 -178.1(9) . . . . ?
C64 C18 C26 N6 1.4(13) . . . . ?
C64 C60 C33 C35 -172.1(9) . . . . ?
C64 C60 C33 C87 10.3(14) . . . . ?
C66 C50 C70 C57 -180.0(9) . . . . ?
C66 C50 C5 C79 177.1(8) . . . . ?
C66 C68 C7 C94 174.7(8) . . . . ?
C66 C68 C7 C96 -1.7(14) . . . . ?
C68 C66 C27 C46 3.2(14) . . . . ?
C68 C66 C27 C43 -175.7(9) . . . . ?
C70 C50 C66 C68 59.7(13) . . . . ?
C70 C50 C66 C27 -120.3(10) . . . . ?
C70 C50 C5 C79 -0.9(14) . . . . ?
C72 C4 C22 C40 -3.6(12) . . . . ?
C72 C4 C58 C30 84.0(11) . . . . ?
C72 C4 C58 C53 -97.6(11) . . . . ?
C74 C36 C48 C30 114.1(10) . . . . ?
C74 C36 C48 C78 -65.8(12) . . . . ?
C74 C36 C84 C80 -1.9(13) . . . . ?
C76 C62 C35 C29 -8.0(14) . . . . ?
C76 C62 C35 C33 173.9(9) . . . . ?
C80 N9 C75 C74 1.8(14) . . . . ?
C82 C24 C32 N10 0.5(14) . . . . ?
C84 C36 C48 C30 -65.8(12) . . . . ?
C84 C36 C48 C78 114.2(9) . . . . ?
C84 C36 C74 C75 1.8(13) . . . . ?
C86 N10 C32 C24 -0.1(14) . . . . ?
C88 N6 C26 C18 3.7(13) . . . . ?
C90 N13 C45 C89 -2.3(15) . . . . ?
C92 C28 C46 C96 -94.3(11) . . . . ?
C92 C28 C46 C27 86.6(11) . . . . ?
C92 C28 C73 C63 2.1(13) . . . . ?
C96 C46 C27 C66 -5.1(14) . . . . ?
C96 C46 C27 C43 173.8(8) . . . . ?
C98 N5 C11 C23 4.7(14) . . . . ?
C49 C38 C52 C8 -178.7(9) . . . . ?
C49 C38 C52 C25 -0.3(12) . . . . ?
C51 C56 C60 C64 -9.6(14) . . . . ?
C51 C56 C60 C33 174.4(9) . . . . ?
C13 C25 C23 C11 -5.9(14) . . . . ?
C27 C46 C96 C7 3.7(13) . . . . ?
C27 C46 C96 C21 -178.9(9) . . . . ?
C27 C66 C68 C7 0.2(14) . . . . ?
C27 C66 C68 C37 -177.4(9) . . . . ?
C7 C94 C39 C71 -170.3(8) . . . . ?
C7 C94 C95 C91 170.5(9) . . . . ?
C57 N1 C79 C5 -5.1(15) . . . . ?
C15 C8 C52 C38 176.3(8) . . . . ?
C15 C8 C52 C25 -2.1(13) . . . . ?
C61 C82 C65 C78 -82.6(11) . . . . ?
C61 C82 C65 C53 92.6(11) . . . . ?
C31 N7 C93 C47 -0.1(18) . . . . ?
C63 N4 C6 C92 0.6(12) . . . . ?
C2 C10 C89 C45 -3.5(15) . . . . ?
C65 C82 C61 C86 -179.4(8) . . . . ?
C33 C60 C64 C18 -96.8(11) . . . . ?
C33 C60 C64 C59 81.6(10) . . . . ?
C67 C12 C16 C38 -99.0(10) . . . . ?
C67 C12 C16 C42 86.3(11) . . . . ?
C67 C12 C81 C77 -2.1(15) . . . . ?
C17 N2 C85 C69 1.3(15) . . . . ?
C69 C34 C9 C17 -1.1(14) . . . . ?
C35 C29 C19 C31 -178.2(9) . . . . ?
C35 C29 C47 C93 -180.0(10) . . . . ?
C71 N11 C91 C95 4.6(15) . . . . ?
C9 C34 C69 C85 1.1(15) . . . . ?
C73 C28 C46 C96 89.1(11) . . . . ?
C73 C28 C46 C27 -90.0(11) . . . . ?
C73 C28 C92 C6 -1.6(13) . . . . ?
C37 C68 C7 C94 -7.7(13) . . . . ?
C37 C68 C7 C96 175.9(9) . . . . ?
C75 N9 C80 C84 -1.9(14) . . . . ?
C19 C29 C35 C62 105.8(11) . . . . ?
C19 C29 C35 C33 -76.1(13) . . . . ?
C19 C29 C47 C93 0.3(16) . . . . ?
C77 N12 C14 C67 0.4(13) . . . . ?
C39 C94 C7 C68 95.6(11) . . . . ?
C39 C94 C7 C96 -87.9(11) . . . . ?
C39 C94 C95 C91 -5.6(14) . . . . ?
C79 N1 C57 C70 1.8(15) . . . . ?
C5 C50 C66 C68 -118.2(10) . . . . ?
C5 C50 C66 C27 61.7(12) . . . . ?
C5 C50 C70 C57 -2.0(14) . . . . ?
C81 C12 C16 C38 80.1(12) . . . . ?
C81 C12 C16 C42 -94.6(11) . . . . ?
C81 C12 C67 C14 0.4(13) . . . . ?
C41 C78 C65 C82 -7.8(13) . . . . ?
C41 C78 C65 C53 177.2(9) . . . . ?
C83 C53 C65 C78 -177.4(9) . . . . ?
C83 C53 C65 C82 7.5(13) . . . . ?
C21 C96 C7 C68 -177.5(9) . . . . ?
C21 C96 C7 C94 6.1(14) . . . . ?
C85 N2 C17 C9 -1.4(15) . . . . ?
C87 C33 C35 C62 179.8(9) . . . . ?
C87 C33 C35 C29 1.7(14) . . . . ?
C11 N5 C98 C13 -3.9(14) . . . . ?
C89 C10 C2 C90 1.2(14) . . . . ?
C45 N13 C90 C2 -0.1(15) . . . . ?
C91 N11 C71 C39 -4.5(14) . . . . ?
C23 C25 C13 C98 6.8(14) . . . . ?
C93 N7 C31 C19 2.1(16) . . . . ?
C47 C29 C35 C62 -73.9(13) . . . . ?
C47 C29 C35 C33 104.2(11) . . . . ?
C47 C29 C19 C31 1.6(15) . . . . ?
C95 C94 C7 C68 -80.3(12) . . . . ?
C95 C94 C7 C96 96.2(11) . . . . ?
C95 C94 C39 C71 5.8(14) . . . . ?
